data_4510175
loop_
_publ_author_name
'Liu, Bo'
'Wei, Lei'
'Li, Nan-nan'
'Wu, Wei-Ping'
'Miao, Hui'
'Wang, Yao-Yu'
'Shi, Qi-Zhen'

_publ_section_title
;
 Solvent/Temperature and Dipyridyl Ligands Induced Diverse Coordination
 Polymers Based on 3-(2&#x2032;,5&#x2032;-Dicarboxylphenyl)pyridine
;
_journal_issue 3
_journal_name_full 'Crystal Growth &amp; Design'
_journal_page_first 1110
_journal_paper_doi 10.1021/cg401599x
_journal_volume 14
_journal_year 2014
_chemical_formula_sum 'C36 H22 Cd2 N4 O11'
_chemical_formula_weight 911.38
_chemical_name_systematic
; 
 ? 
;
_space_group_IT_number 5
_symmetry_cell_setting monoclinic
_symmetry_space_group_name_Hall 'C 2y'
_symmetry_space_group_name_H-M 'C 1 2 1'
_atom_sites_solution_hydrogens geom
_atom_sites_solution_primary direct
_atom_sites_solution_secondary difmap
_audit_creation_method SHELXL-97
_cell_angle_alpha 90.00
_cell_angle_beta 96.0520(10)
_cell_angle_gamma 90.00
_cell_formula_units_Z 2
_cell_length_a 16.6363(13)
_cell_length_b 11.7664(9)
_cell_length_c 11.7332(9)
_cell_measurement_reflns_used 3140
_cell_measurement_temperature 296(2)
_cell_measurement_theta_max 26.367
_cell_measurement_theta_min 2.463
_cell_volume 2284.0(3)
_computing_cell_refinement 'Bruker SMART'
_computing_data_collection 'Bruker SMART'
_computing_data_reduction 'Bruker SMART'
_computing_molecular_graphics 'Bruker SHELXTL'
_computing_publication_material 'Bruker SHELXTL'
_computing_structure_refinement 'SHELXL-97 (Sheldrick, 2008)'
_computing_structure_solution 'SHELXS-97 (Sheldrick, 2008)'
_diffrn_ambient_temperature 296(2)
_diffrn_measured_fraction_theta_full 0.997
_diffrn_measured_fraction_theta_max 0.997
_diffrn_radiation_monochromator graphite
_diffrn_radiation_source 'fine-focus sealed tube'
_diffrn_radiation_type MoK\a
_diffrn_radiation_wavelength 0.71073
_diffrn_reflns_av_R_equivalents 0.0179
_diffrn_reflns_av_sigmaI/netI 0.0397
_diffrn_reflns_limit_h_max 19
_diffrn_reflns_limit_h_min -19
_diffrn_reflns_limit_k_max 12
_diffrn_reflns_limit_k_min -13
_diffrn_reflns_limit_l_max 7
_diffrn_reflns_limit_l_min -13
_diffrn_reflns_number 5701
_diffrn_reflns_theta_full 25.00
_diffrn_reflns_theta_max 25.00
_diffrn_reflns_theta_min 1.75
_exptl_absorpt_coefficient_mu 0.983
_exptl_absorpt_correction_T_max 0.8128
_exptl_absorpt_correction_T_min 0.7570
_exptl_absorpt_correction_type multi-scan
_exptl_absorpt_process_details sadabs
_exptl_crystal_colour colorless
_exptl_crystal_density_diffrn 1.325
_exptl_crystal_density_method 'not measured'
_exptl_crystal_description block
_exptl_crystal_F_000 900
_exptl_crystal_size_max 0.30
_exptl_crystal_size_mid 0.27
_exptl_crystal_size_min 0.22
_platon_squeeze_details
;
;
_refine_diff_density_max 0.493
_refine_diff_density_min -0.306
_refine_diff_density_rms 0.060
_refine_ls_abs_structure_details 'Flack H D (1983), Acta Cryst. A39, 876-881'
_refine_ls_extinction_method none
_refine_ls_goodness_of_fit_ref 1.054
_refine_ls_hydrogen_treatment constr
_refine_ls_matrix_type full
_refine_ls_number_parameters 243
_refine_ls_number_reflns 3817
_refine_ls_number_restraints 1
_refine_ls_restrained_S_all 1.054
_refine_ls_R_factor_all 0.0293
_refine_ls_R_factor_gt 0.0277
_refine_ls_shift/su_max 0.001
_refine_ls_shift/su_mean 0.000
_refine_ls_structure_factor_coef Fsqd
_refine_ls_weighting_details 'calc w=1/[\s^2^(Fo^2^)+(0.0383P)^2^+0.0000P] where P=(Fo^2^+2Fc^2^)/3'
_refine_ls_weighting_scheme calc
_refine_ls_wR_factor_gt 0.0699
_refine_ls_wR_factor_ref 0.0708
_reflns_number_gt 3623
_reflns_number_total 3817
_reflns_threshold_expression >2sigma(I)
_cod_data_source_file cg401599x_si_002.cif
_cod_data_source_block 5
_cod_original_sg_symbol_H-M C2
_cod_database_code 4510175

loop_
_symmetry_equiv_pos_as_xyz
'x, y, z'
'-x, y, -z'
'x+1/2, y+1/2, z'
'-x+1/2, y+1/2, -z'

loop_
_atom_site_label
_atom_site_type_symbol
_atom_site_fract_x
_atom_site_fract_y
_atom_site_fract_z
_atom_site_U_iso_or_equiv
_atom_site_adp_type
_atom_site_occupancy
_atom_site_symmetry_multiplicity
_atom_site_calc_flag
_atom_site_refinement_flags
N3 N 0.0000 1.5864(5) 0.5000 0.0420(14) Uani 1 2 d S
O4 O 0.43615(19) 0.6263(3) 0.0932(3) 0.0448(8) Uani 1 1 d .
O3 O 0.4184(2) 0.4585(3) 0.1657(3) 0.0494(8) Uani 1 1 d .
C8 C 0.4049(3) 0.5632(4) 0.1604(4) 0.0352(10) Uani 1 1 d .
Cd2 Cd 0.0000 0.97825(3) 0.0000 0.02936(14) Uani 1 2 d S
C17 C 0.0000 1.3504(6) 0.5000 0.0429(16) Uani 1 2 d S
Cd1 Cd 0.0000 0.78608(3) 0.5000 0.02885(13) Uani 1 2 d S
N1 N 0.1164(2) 0.9785(3) 0.1294(3) 0.0349(8) Uani 1 1 d .
C13 C 0.1522(3) 0.8821(4) 0.1684(4) 0.0393(11) Uani 1 1 d .
H13 H 0.1299 0.8134 0.1417 0.047 Uiso 1 1 calc R
C11 C 0.2122(3) 1.0827(4) 0.2492(5) 0.0557(14) Uani 1 1 d .
H11 H 0.2305 1.1527 0.2783 0.067 Uiso 1 1 calc R
C9 C 0.2203(3) 0.8794(4) 0.2462(4) 0.0361(10) Uani 1 1 d .
C12 C 0.1478(3) 1.0758(4) 0.1685(4) 0.0402(11) Uani 1 1 d .
H12 H 0.1245 1.1430 0.1391 0.048 Uiso 1 1 calc R
C10 C 0.2502(3) 0.9828(5) 0.2873(4) 0.0535(13) Uani 1 1 d .
H10 H 0.2957 0.9853 0.3405 0.064 Uiso 1 1 calc R
C5 C 0.3486(3) 0.6156(4) 0.2400(4) 0.0368(10) Uani 1 1 d .
C7 C 0.2588(3) 0.7694(4) 0.2825(4) 0.0358(10) Uani 1 1 d .
C6 C 0.3139(3) 0.7206(4) 0.2135(4) 0.0405(11) Uani 1 1 d .
H6 H 0.3271 0.7595 0.1491 0.049 Uiso 1 1 calc R
N2 N 0.0000 0.9842(9) 0.5000 0.0323(14) Uani 1 2 d S
O1W O 0.0763(2) 0.7781(3) 0.6815(3) 0.0478(8) Uani 1 1 d .
C15 C 0.0397(3) 1.1607(4) 0.4195(4) 0.0410(11) Uani 1 1 d .
H15 H 0.0670 1.1971 0.3647 0.049 Uiso 1 1 calc R
C14 C 0.0364(3) 1.0426(3) 0.4256(4) 0.0378(11) Uani 1 1 d .
H14 H 0.0622 1.0018 0.3722 0.045 Uiso 1 1 calc R
O2W O 0.0000 0.7795(10) 0.0000 0.0642(19) Uani 1 2 d S
C2 C 0.2409(3) 0.7124(4) 0.3797(4) 0.0403(11) Uani 1 1 d .
C3 C 0.2776(3) 0.6083(4) 0.4070(4) 0.0476(13) Uani 1 1 d .
H3 H 0.2679 0.5717 0.4745 0.057 Uiso 1 1 calc R
C1 C 0.1813(3) 0.7562(4) 0.4565(4) 0.0465(13) Uani 1 1 d .
C4 C 0.3285(3) 0.5582(4) 0.3346(4) 0.0424(11) Uani 1 1 d .
H4 H 0.3489 0.4857 0.3505 0.051 Uiso 1 1 calc R
C16 C 0.0000 1.2229(5) 0.5000 0.0362(15) Uani 1 2 d S
C18 C 0.0098(4) 1.4122(5) 0.5994(6) 0.0763(19) Uani 1 1 d .
H18 H 0.0146 1.3753 0.6699 0.092 Uiso 1 1 calc R
O2 O 0.11326(18) 0.7849(3) 0.4102(3) 0.0475(8) Uani 1 1 d .
O1 O 0.2026(3) 0.7576(5) 0.5612(3) 0.0929(17) Uani 1 1 d .
C19 C 0.0124(6) 1.5263(6) 0.5948(6) 0.099(3) Uani 1 1 d .
H19 H 0.0238 1.5655 0.6635 0.119 Uiso 1 1 calc R

loop_
_atom_site_aniso_label
_atom_site_aniso_U_11
_atom_site_aniso_U_22
_atom_site_aniso_U_33
_atom_site_aniso_U_23
_atom_site_aniso_U_13
_atom_site_aniso_U_12
N3 0.067(4) 0.018(3) 0.043(3) 0.000 0.013(3) 0.000
O4 0.0496(19) 0.044(2) 0.0441(18) 0.0013(15) 0.0223(16) 0.0073(15)
O3 0.059(2) 0.044(2) 0.049(2) 0.0053(16) 0.0245(17) 0.0161(16)
C8 0.031(2) 0.047(3) 0.029(2) 0.000(2) 0.0101(19) 0.010(2)
Cd2 0.0274(3) 0.0297(3) 0.0320(3) 0.000 0.0083(2) 0.000
C17 0.049(4) 0.037(4) 0.044(4) 0.000 0.009(3) 0.000
Cd1 0.0336(3) 0.0182(2) 0.0368(3) 0.000 0.0137(2) 0.000
N1 0.0341(18) 0.034(2) 0.0376(19) 0.0050(18) 0.0063(15) 0.0088(18)
C13 0.040(3) 0.032(2) 0.046(3) -0.004(2) 0.006(2) 0.002(2)
C11 0.063(3) 0.034(3) 0.066(3) -0.009(3) -0.013(3) -0.005(3)
C9 0.031(2) 0.046(3) 0.032(2) -0.002(2) 0.0082(19) 0.011(2)
C12 0.048(3) 0.023(2) 0.049(3) -0.002(2) 0.004(2) 0.0073(19)
C10 0.050(3) 0.051(3) 0.056(3) -0.006(3) -0.013(2) -0.004(3)
C5 0.036(2) 0.038(2) 0.038(2) -0.001(2) 0.0099(19) 0.0126(19)
C7 0.032(2) 0.041(3) 0.035(2) -0.004(2) 0.0049(18) 0.0102(19)
C6 0.040(3) 0.047(3) 0.036(2) 0.005(2) 0.013(2) 0.010(2)
N2 0.039(3) 0.014(3) 0.044(3) 0.000 0.005(3) 0.000
O1W 0.058(2) 0.0426(19) 0.0423(18) -0.0039(17) 0.0049(16) 0.0005(18)
C15 0.056(3) 0.026(2) 0.045(3) 0.004(2) 0.023(2) -0.002(2)
C14 0.051(3) 0.010(2) 0.057(3) -0.0015(18) 0.027(2) 0.0000(17)
O2W 0.063(4) 0.045(5) 0.084(5) 0.000 0.009(4) 0.000
C2 0.033(2) 0.055(3) 0.035(2) 0.003(2) 0.0101(19) 0.016(2)
C3 0.056(3) 0.048(3) 0.044(3) 0.019(2) 0.029(2) 0.028(2)
C1 0.046(3) 0.055(3) 0.043(3) 0.008(2) 0.022(2) 0.020(2)
C4 0.048(3) 0.043(3) 0.039(3) 0.005(2) 0.018(2) 0.021(2)
C16 0.043(4) 0.015(3) 0.052(4) 0.000 0.011(3) 0.000
C18 0.122(6) 0.032(3) 0.075(4) 0.008(3) 0.009(4) -0.005(3)
O2 0.0374(18) 0.061(2) 0.0478(19) 0.011(2) 0.0200(15) 0.0162(18)
O1 0.074(3) 0.162(5) 0.046(2) -0.001(3) 0.018(2) 0.058(3)
C19 0.173(8) 0.057(4) 0.070(4) 0.000(3) 0.026(5) -0.003(5)

loop_
_atom_type_symbol
_atom_type_description
_atom_type_scat_dispersion_real
_atom_type_scat_dispersion_imag
_atom_type_scat_source
C C 0.0033 0.0016 'International Tables Vol C Tables 4.2.6.8 and 6.1.1.4'
H H 0.0000 0.0000 'International Tables Vol C Tables 4.2.6.8 and 6.1.1.4'
N N 0.0061 0.0033 'International Tables Vol C Tables 4.2.6.8 and 6.1.1.4'
O O 0.0106 0.0060 'International Tables Vol C Tables 4.2.6.8 and 6.1.1.4'
Cd Cd -0.8075 1.2024 'International Tables Vol C Tables 4.2.6.8 and 6.1.1.4'

loop_
_geom_angle_atom_site_label_1
_geom_angle_atom_site_label_2
_geom_angle_atom_site_label_3
_geom_angle
_geom_angle_site_symmetry_1
_geom_angle_site_symmetry_3
C19 N3 C19 115.0(8) 2_556 .
C19 N3 Cd1 122.5(4) 2_556 1_565
C19 N3 Cd1 122.5(4) . 1_565
C8 O4 Cd2 95.3(3) . 3_545
C8 O3 Cd2 88.8(3) . 3_545
O4 C8 O3 122.5(4) . .
O4 C8 C5 118.4(4) . .
O3 C8 C5 119.1(4) . .
O2W Cd2 N1 90.07(9) . .
O2W Cd2 N1 90.07(9) . 2
N1 Cd2 N1 179.87(18) . 2
O2W Cd2 O4 137.38(8) . 3_455
N1 Cd2 O4 94.64(12) . 3_455
N1 Cd2 O4 85.26(12) 2 3_455
O2W Cd2 O4 137.38(8) . 4
N1 Cd2 O4 85.26(12) . 4
N1 Cd2 O4 94.64(12) 2 4
O4 Cd2 O4 85.25(15) 3_455 4
O2W Cd2 O3 84.67(8) . 4
N1 Cd2 O3 91.40(12) . 4
N1 Cd2 O3 88.61(12) 2 4
O4 Cd2 O3 137.35(11) 3_455 4
O4 Cd2 O3 53.22(11) 4 4
O2W Cd2 O3 84.67(8) . 3_455
N1 Cd2 O3 88.61(12) . 3_455
N1 Cd2 O3 91.40(12) 2 3_455
O4 Cd2 O3 53.22(11) 3_455 3_455
O4 Cd2 O3 137.35(11) 4 3_455
O3 Cd2 O3 169.33(15) 4 3_455
C18 C17 C18 115.9(7) 2_556 .
C18 C17 C16 122.0(3) 2_556 .
C18 C17 C16 122.0(3) . .
O2 Cd1 O2 179.3(2) 2_556 .
O2 Cd1 N2 90.36(10) 2_556 .
O2 Cd1 N2 90.37(10) . .
O2 Cd1 O1W 91.40(12) 2_556 2_556
O2 Cd1 O1W 88.57(12) . 2_556
N2 Cd1 O1W 92.27(8) . 2_556
O2 Cd1 O1W 88.57(12) 2_556 .
O2 Cd1 O1W 91.40(12) . .
N2 Cd1 O1W 92.27(8) . .
O1W Cd1 O1W 175.46(17) 2_556 .
O2 Cd1 N3 89.64(10) 2_556 1_545
O2 Cd1 N3 89.63(10) . 1_545
N2 Cd1 N3 180.000(2) . 1_545
O1W Cd1 N3 87.73(8) 2_556 1_545
O1W Cd1 N3 87.73(8) . 1_545
C12 N1 C13 118.1(4) . .
C12 N1 Cd2 119.9(3) . .
C13 N1 Cd2 122.0(3) . .
N1 C13 C9 123.4(4) . .
N1 C13 H13 118.3 . .
C9 C13 H13 118.3 . .
C12 C11 C10 118.3(4) . .
C12 C11 H11 120.8 . .
C10 C11 H11 120.8 . .
C13 C9 C10 116.8(4) . .
C13 C9 C7 120.7(4) . .
C10 C9 C7 122.5(4) . .
N1 C12 C11 123.3(4) . .
N1 C12 H12 118.4 . .
C11 C12 H12 118.4 . .
C11 C10 C9 119.9(4) . .
C11 C10 H10 120.0 . .
C9 C10 H10 120.0 . .
C4 C5 C6 119.3(4) . .
C4 C5 C8 121.1(4) . .
C6 C5 C8 119.6(4) . .
C2 C7 C6 119.1(4) . .
C2 C7 C9 122.4(4) . .
C6 C7 C9 118.5(4) . .
C7 C6 C5 121.1(4) . .
C7 C6 H6 119.4 . .
C5 C6 H6 119.4 . .
C14 N2 C14 116.6(8) . 2_556
C14 N2 Cd1 121.7(4) . .
C14 N2 Cd1 121.7(4) 2_556 .
C14 C15 C16 117.3(4) . .
C14 C15 H15 121.4 . .
C16 C15 H15 121.4 . .
N2 C14 C15 125.6(5) . .
N2 C14 H14 117.2 . .
C15 C14 H14 117.2 . .
C7 C2 C3 119.4(4) . .
C7 C2 C1 122.9(4) . .
C3 C2 C1 117.7(4) . .
C4 C3 C2 120.8(4) . .
C4 C3 H3 119.6 . .
C2 C3 H3 119.6 . .
O2 C1 O1 125.2(4) . .
O2 C1 C2 117.2(4) . .
O1 C1 C2 117.5(4) . .
C5 C4 C3 120.1(4) . .
C5 C4 H4 119.9 . .
C3 C4 H4 119.9 . .
C15 C16 C15 117.6(5) 2_556 .
C15 C16 C17 121.2(3) 2_556 .
C15 C16 C17 121.2(3) . .
C19 C18 C17 119.8(7) . .
C19 C18 H18 120.1 . .
C17 C18 H18 120.1 . .
C1 O2 Cd1 124.2(3) . .
N3 C19 C18 124.6(7) . .
N3 C19 H19 117.7 . .
C18 C19 H19 117.7 . .

loop_
_geom_bond_atom_site_label_1
_geom_bond_atom_site_label_2
_geom_bond_distance
_geom_bond_site_symmetry_2
N3 C19 1.316(7) 2_556
N3 C19 1.316(7) .
N3 Cd1 2.349(5) 1_565
O4 C8 1.236(5) .
O4 Cd2 2.367(3) 3_545
O3 C8 1.252(5) .
O3 Cd2 2.497(3) 3_545
C8 C5 1.522(5) .
Cd2 O2W 2.339(12) .
Cd2 N1 2.331(3) .
Cd2 N1 2.331(3) 2
Cd2 O4 2.367(3) 3_455
Cd2 O4 2.367(3) 4
Cd2 O3 2.497(3) 4
Cd2 O3 2.497(3) 3_455
C17 C18 1.369(7) 2_556
C17 C18 1.369(7) .
C17 C16 1.501(8) .
Cd1 O2 2.254(3) 2_556
Cd1 O2 2.254(3) .
Cd1 N2 2.332(10) .
Cd1 O1W 2.363(3) 2_556
Cd1 O1W 2.363(3) .
Cd1 N3 2.349(5) 1_545
N1 C12 1.321(6) .
N1 C13 1.339(6) .
C13 C9 1.378(6) .
C13 H13 0.9300 .
C11 C12 1.356(7) .
C11 C10 1.386(7) .
C11 H11 0.9300 .
C9 C10 1.382(7) .
C9 C7 1.486(6) .
C12 H12 0.9300 .
C10 H10 0.9300 .
C5 C4 1.371(6) .
C5 C6 1.386(6) .
C7 C2 1.382(6) .
C7 C6 1.407(6) .
C6 H6 0.9300 .
N2 C14 1.308(7) .
N2 C14 1.308(7) 2_556
C15 C14 1.392(6) .
C15 C16 1.413(5) .
C15 H15 0.9300 .
C14 H14 0.9300 .
C2 C3 1.391(6) .
C2 C1 1.500(6) .
C3 C4 1.392(6) .
C3 H3 0.9300 .
C1 O2 1.250(6) .
C1 O1 1.242(6) .
C4 H4 0.9300 .
C16 C15 1.413(5) 2_556
C18 C19 1.345(9) .
C18 H18 0.9300 .
C19 H19 0.9300 .

loop_
_geom_torsion_atom_site_label_1
_geom_torsion_atom_site_label_2
_geom_torsion_atom_site_label_3
_geom_torsion_atom_site_label_4
_geom_torsion
_geom_torsion_site_symmetry_1
_geom_torsion_site_symmetry_4
Cd2 O4 C8 O3 4.8(5) 3_545 .
Cd2 O4 C8 C5 -175.6(3) 3_545 .
Cd2 O3 C8 O4 -4.6(5) 3_545 .
Cd2 O3 C8 C5 175.9(4) 3_545 .
O2W Cd2 N1 C12 -177.9(3) . .
N1 Cd2 N1 C12 2(19) 2 .
O4 Cd2 N1 C12 -40.4(3) 3_455 .
O4 Cd2 N1 C12 44.5(3) 4 .
O3 Cd2 N1 C12 97.4(3) 4 .
O3 Cd2 N1 C12 -93.3(3) 3_455 .
O2W Cd2 N1 C13 0.3(3) . .
N1 Cd2 N1 C13 -179(19) 2 .
O4 Cd2 N1 C13 137.9(3) 3_455 .
O4 Cd2 N1 C13 -137.3(3) 4 .
O3 Cd2 N1 C13 -84.4(3) 4 .
O3 Cd2 N1 C13 85.0(3) 3_455 .
C12 N1 C13 C9 -0.7(7) . .
Cd2 N1 C13 C9 -179.0(3) . .
N1 C13 C9 C10 2.3(7) . .
N1 C13 C9 C7 -177.5(4) . .
C13 N1 C12 C11 -2.7(7) . .
Cd2 N1 C12 C11 175.7(4) . .
C10 C11 C12 N1 4.2(8) . .
C12 C11 C10 C9 -2.4(8) . .
C13 C9 C10 C11 -0.6(7) . .
C7 C9 C10 C11 179.2(5) . .
O4 C8 C5 C4 -163.3(4) . .
O3 C8 C5 C4 16.2(7) . .
O4 C8 C5 C6 19.9(6) . .
O3 C8 C5 C6 -160.5(5) . .
C13 C9 C7 C2 -94.0(6) . .
C10 C9 C7 C2 86.2(6) . .
C13 C9 C7 C6 84.3(6) . .
C10 C9 C7 C6 -95.5(6) . .
C2 C7 C6 C5 1.5(7) . .
C9 C7 C6 C5 -176.8(4) . .
C4 C5 C6 C7 0.4(7) . .
C8 C5 C6 C7 177.3(4) . .
O2 Cd1 N2 C14 -156.5(3) 2_556 .
O2 Cd1 N2 C14 23.5(3) . .
O1W Cd1 N2 C14 -65.1(3) 2_556 .
O1W Cd1 N2 C14 114.9(3) . .
N3 Cd1 N2 C14 51(100) 1_545 .
O2 Cd1 N2 C14 23.5(3) 2_556 2_556
O2 Cd1 N2 C14 -156.5(3) . 2_556
O1W Cd1 N2 C14 114.9(3) 2_556 2_556
O1W Cd1 N2 C14 -65.1(3) . 2_556
N3 Cd1 N2 C14 -129(100) 1_545 2_556
C14 N2 C14 C15 0.3(4) 2_556 .
Cd1 N2 C14 C15 -179.8(4) . .
C16 C15 C14 N2 -0.5(7) . .
C6 C7 C2 C3 0.0(7) . .
C9 C7 C2 C3 178.2(4) . .
C6 C7 C2 C1 -178.2(5) . .
C9 C7 C2 C1 0.0(8) . .
C7 C2 C3 C4 -3.5(8) . .
C1 C2 C3 C4 174.8(5) . .
C7 C2 C1 O2 50.6(7) . .
C3 C2 C1 O2 -127.6(5) . .
C7 C2 C1 O1 -131.6(6) . .
C3 C2 C1 O1 50.2(7) . .
C6 C5 C4 C3 -3.9(7) . .
C8 C5 C4 C3 179.3(5) . .
C2 C3 C4 C5 5.5(8) . .
C14 C15 C16 C15 0.2(3) . 2_556
C14 C15 C16 C17 -179.8(3) . .
C18 C17 C16 C15 -139.0(4) 2_556 2_556
C18 C17 C16 C15 41.0(4) . 2_556
C18 C17 C16 C15 41.0(4) 2_556 .
C18 C17 C16 C15 -139.0(4) . .
C18 C17 C18 C19 -2.5(6) 2_556 .
C16 C17 C18 C19 177.5(6) . .
O1 C1 O2 Cd1 -23.0(8) . .
C2 C1 O2 Cd1 154.6(3) . .
O2 Cd1 O2 C1 -71.2(4) 2_556 .
N2 Cd1 O2 C1 108.8(4) . .
O1W Cd1 O2 C1 -158.9(4) 2_556 .
O1W Cd1 O2 C1 16.5(4) . .
N3 Cd1 O2 C1 -71.2(4) 1_545 .
C19 N3 C19 C18 -2.8(7) 2_556 .
Cd1 N3 C19 C18 177.2(7) 1_565 .
C17 C18 C19 N3 5.5(13) . .

loop_
_platon_squeeze_void_nr
_platon_squeeze_void_average_x
_platon_squeeze_void_average_y
_platon_squeeze_void_average_z
_platon_squeeze_void_volume
_platon_squeeze_void_count_electrons
_platon_squeeze_void_content
1 0.320 -0.061 0.000 718 198 ' '
